data_7014746
loop_
_publ_author_name
'Shiga, Takuya'
'Miyasaka, Hitoshi'
'Yamashita, Masahiro'
'Morimoto, Masakazu'
'Irie, Masahiro'

_publ_section_title
;
 Copper(ii)-terbium(iii) Single-Molecule Magnets linked by photochromic
 ligands.
;
_journal_issue 10
_journal_name_full 'Dalton transactions (Cambridge, England : 2003)'
_journal_page_first 2275
_journal_page_last 2282
_journal_paper_doi 10.1039/c0dt01119c
_journal_volume 40
_journal_year 2011
_chemical_formula_moiety 'C72 H56 Cu2 F12 N6 O22 S4 Tb2 '
_chemical_formula_sum 'C72 H56 Cu2 F12 N6 O22 S4 Tb2'
_chemical_formula_weight 2158.39
_chemical_name_systematic
;
?
;
_space_group_IT_number 2
_symmetry_cell_setting triclinic
_symmetry_space_group_name_Hall '-P 1'
_symmetry_space_group_name_H-M 'P -1'
_atom_sites_solution_hydrogens geom
_atom_sites_solution_primary direct
_atom_sites_solution_secondary difmap
_audit_creation_method SHELXL-97
_cell_angle_alpha 90.458(2)
_cell_angle_beta 98.890(3)
_cell_angle_gamma 92.966(3)
_cell_formula_units_Z 1
_cell_length_a 9.9433(17)
_cell_length_b 14.206(2)
_cell_length_c 15.379(3)
_cell_measurement_reflns_used 6858
_cell_measurement_temperature 90(2)
_cell_measurement_theta_max 27.4662
_cell_measurement_theta_min 3.0214
_cell_volume 2143.1(6)
_computing_cell_refinement 'CrystalClear (Rigaku Inc., 2008)'
_computing_data_collection 'CrystalClear (Rigaku Inc., 2008)'
_computing_data_reduction 'CrystalClear (Rigaku Inc., 2008)'
_computing_structure_refinement 'SHELXL-97 (Sheldrick, 1997)'
_computing_structure_solution 'SHELXS-97 (Sheldrick, 1990)'
_diffrn_ambient_temperature 90(2)
_diffrn_detector_area_resol_mean 28.5714
_diffrn_measured_fraction_theta_full 0.953
_diffrn_measured_fraction_theta_max 0.953
_diffrn_measurement_device_type 'Saturn724+ (4x4 bin mode)'
_diffrn_measurement_method dtprofit.ref
_diffrn_radiation_monochromator graphite
_diffrn_radiation_source 'fine-focus sealed tube'
_diffrn_radiation_type MoK\a
_diffrn_radiation_wavelength 0.71075
_diffrn_reflns_av_R_equivalents 0.0159
_diffrn_reflns_av_sigmaI/netI 0.0281
_diffrn_reflns_limit_h_max 12
_diffrn_reflns_limit_h_min -12
_diffrn_reflns_limit_k_max 18
_diffrn_reflns_limit_k_min -18
_diffrn_reflns_limit_l_max 19
_diffrn_reflns_limit_l_min -16
_diffrn_reflns_number 17240
_diffrn_reflns_theta_full 27.45
_diffrn_reflns_theta_max 27.45
_diffrn_reflns_theta_min 4.00
_exptl_absorpt_coefficient_mu 2.314
_exptl_absorpt_correction_T_max 0.8016
_exptl_absorpt_correction_T_min 0.7376
_exptl_absorpt_correction_type multi-scan
_exptl_absorpt_process_details 'Jacobson, R. (1998) Private communication'
_exptl_crystal_colour Green
_exptl_crystal_density_diffrn 1.672
_exptl_crystal_density_method 'not measured'
_exptl_crystal_description Platelet
_exptl_crystal_F_000 1066
_exptl_crystal_size_max 0.14
_exptl_crystal_size_mid 0.13
_exptl_crystal_size_min 0.10
_refine_diff_density_max 1.769
_refine_diff_density_min -0.752
_refine_diff_density_rms 0.110
_refine_ls_extinction_method none
_refine_ls_goodness_of_fit_ref 1.002
_refine_ls_hydrogen_treatment constr
_refine_ls_matrix_type full
_refine_ls_number_parameters 542
_refine_ls_number_reflns 9320
_refine_ls_number_restraints 0
_refine_ls_restrained_S_all 1.002
_refine_ls_R_factor_all 0.0349
_refine_ls_R_factor_gt 0.0301
_refine_ls_shift/su_max 0.003
_refine_ls_shift/su_mean 0.000
_refine_ls_structure_factor_coef Fsqd
_refine_ls_weighting_details 'calc w1/[\s^2^(Fo^2^)+(0.0520P)^2^+3.1024P] where P(Fo^2^+2Fc^2^)/3'
_refine_ls_weighting_scheme calc
_refine_ls_wR_factor_gt 0.0801
_refine_ls_wR_factor_ref 0.0841
_reflns_number_gt 8222
_reflns_number_total 9320
_reflns_threshold_expression >2sigma(I)
_cod_data_source_file C0DT01119C.TXT
_cod_data_source_block Complex_1
_cod_depositor_comments
;
The following automatic conversions were performed:
'_exptl_absorpt_correction_type' value 'Multi-scan' changed to
'multi-scan' according to
'/home/saulius/struct/CIF-dictionaries/cif_core.dic' dictionary named
'cif_core.dic' version 2.4.1 from 2010-06-29.

Automatic conversion script
Id: cif_fix_enum 1555 2011-01-17 13:19:09Z saulius 
;
_cod_database_code 7014746

loop_
_symmetry_equiv_pos_as_xyz
'x, y, z'
'-x, -y, -z'

loop_
_atom_site_label
_atom_site_type_symbol
_atom_site_fract_x
_atom_site_fract_y
_atom_site_fract_z
_atom_site_U_iso_or_equiv
_atom_site_adp_type
_atom_site_occupancy
_atom_site_symmetry_multiplicity
_atom_site_calc_flag
_atom_site_refinement_flags
_atom_site_disorder_assembly
_atom_site_disorder_group
Tb1 Tb 0.900377(14) 0.391690(10) 0.707403(9) 0.01496(5) Uani 1 1 d . . .
Cu1 Cu 1.01844(4) 0.28792(3) 0.90202(2) 0.01469(8) Uani 1 1 d . . .
S1 S 0.59271(8) 0.10539(6) 0.64702(5) 0.02008(16) Uani 1 1 d . . .
S2 S 0.52546(8) -0.28355(6) 0.52938(5) 0.01868(16) Uani 1 1 d . . .
F1 F 0.3261(2) -0.04178(14) 0.88683(14) 0.0275(4) Uani 1 1 d . . .
F2 F 0.5356(2) -0.06542(14) 0.94213(12) 0.0233(4) Uani 1 1 d . . .
F3 F 0.2944(2) -0.20574(15) 0.95784(14) 0.0304(5) Uani 1 1 d . . .
F4 F 0.4986(2) -0.24448(14) 0.94157(13) 0.0273(4) Uani 1 1 d . . .
F5 F 0.2008(2) -0.23788(17) 0.79118(14) 0.0326(5) Uani 1 1 d . . .
F6 F 0.3595(2) -0.33878(14) 0.81069(13) 0.0301(5) Uani 1 1 d . . .
O1 O 0.8992(2) 0.38791(16) 0.85994(14) 0.0177(4) Uani 1 1 d . . .
O2 O 1.0771(2) 0.31246(16) 0.78778(14) 0.0191(5) Uani 1 1 d . . .
O3 O 0.7287(2) 0.49317(16) 0.77121(14) 0.0184(4) Uani 1 1 d . . .
O4 O 1.1351(2) 0.40046(18) 0.65323(15) 0.0225(5) Uani 1 1 d . . .
O5 O 0.8042(2) 0.24383(16) 0.72337(15) 0.0212(5) Uani 1 1 d . . .
O6 O 0.8611(2) 0.17504(16) 0.85446(15) 0.0211(5) Uani 1 1 d . . .
O7 O 0.3168(2) -0.38290(16) 0.39234(14) 0.0194(5) Uani 1 1 d . . .
O8 O 0.1350(2) -0.33733(18) 0.44466(14) 0.0225(5) Uani 1 1 d . . .
O9 O 1.0189(2) 0.54692(17) 0.75177(15) 0.0241(5) Uani 1 1 d . . .
O10 O 0.8892(2) 0.53751(17) 0.62507(14) 0.0235(5) Uani 1 1 d . . .
O11 O 0.9777(3) 0.67440(19) 0.6759(2) 0.0377(7) Uani 1 1 d . . .
N1 N 0.9995(3) 0.31015(19) 1.02545(17) 0.0183(5) Uani 1 1 d . . .
N2 N 1.1574(3) 0.19447(19) 0.92985(17) 0.0189(5) Uani 1 1 d . . .
N3 N 0.9632(3) 0.5899(2) 0.68408(18) 0.0229(6) Uani 1 1 d . . .
C1 C 0.8286(3) 0.4388(2) 0.9078(2) 0.0152(6) Uani 1 1 d . . .
C2 C 0.7344(3) 0.4992(2) 0.8617(2) 0.0176(6) Uani 1 1 d . . .
C3 C 0.6581(4) 0.5555(2) 0.9059(2) 0.0223(7) Uani 1 1 d . . .
H3 H 0.5943 0.5949 0.8738 0.027 Uiso 1 1 calc R . .
C4 C 0.6740(4) 0.5550(2) 0.9978(2) 0.0233(7) Uani 1 1 d . . .
H4 H 0.6230 0.5952 1.0284 0.028 Uiso 1 1 calc R . .
C5 C 0.7636(4) 0.4961(2) 1.0436(2) 0.0218(7) Uani 1 1 d . . .
H5 H 0.7737 0.4957 1.1060 0.026 Uiso 1 1 calc R . .
C6 C 0.8410(3) 0.4362(2) 1.0000(2) 0.0171(6) Uani 1 1 d . . .
C7 C 0.9274(3) 0.3722(2) 1.0528(2) 0.0187(6) Uani 1 1 d . . .
H6 H 0.9305 0.3771 1.1147 0.022 Uiso 1 1 calc R . .
C8 C 0.6329(4) 0.5525(2) 0.7205(2) 0.0246(7) Uani 1 1 d . . .
H17 H 0.6753 0.6159 0.7173 0.029 Uiso 1 1 calc R . .
H18 H 0.5516 0.5559 0.7490 0.029 Uiso 1 1 calc R . .
H19 H 0.6069 0.5258 0.6610 0.029 Uiso 1 1 calc R . .
C9 C 1.0726(4) 0.2483(3) 1.0914(2) 0.0257(7) Uani 1 1 d . . .
H11 H 1.0396 0.2560 1.1484 0.031 Uiso 1 1 calc R . .
H12 H 1.1714 0.2659 1.1001 0.031 Uiso 1 1 calc R . .
C10 C 1.0477(4) 0.1464(2) 1.0595(2) 0.0259(7) Uani 1 1 d . . .
H13 H 0.9509 0.1360 1.0327 0.031 Uiso 1 1 calc R . .
H14 H 1.0644 0.1046 1.1108 0.031 Uiso 1 1 calc R . .
C11 C 1.1373(4) 0.1187(3) 0.9923(2) 0.0262(7) Uani 1 1 d . . .
H15 H 1.2272 0.1021 1.0239 0.031 Uiso 1 1 calc R . .
H16 H 1.0948 0.0620 0.9591 0.031 Uiso 1 1 calc R . .
C12 C 1.2060(3) 0.3097(2) 0.7752(2) 0.0172(6) Uani 1 1 d . . .
C13 C 1.2436(3) 0.3589(2) 0.7029(2) 0.0187(6) Uani 1 1 d . . .
C14 C 1.3760(3) 0.3609(2) 0.6850(2) 0.0218(7) Uani 1 1 d . . .
H7 H 1.4004 0.3953 0.6366 0.026 Uiso 1 1 calc R . .
C15 C 1.4732(4) 0.3116(3) 0.7392(2) 0.0259(7) Uani 1 1 d . . .
H8 H 1.5647 0.3136 0.7281 0.031 Uiso 1 1 calc R . .
C16 C 1.4381(3) 0.2602(2) 0.8083(2) 0.0232(7) Uani 1 1 d . . .
H9 H 1.5050 0.2256 0.8434 0.028 Uiso 1 1 calc R . .
C17 C 1.3038(3) 0.2582(2) 0.8278(2) 0.0183(6) Uani 1 1 d . . .
C18 C 1.2692(3) 0.1965(2) 0.8963(2) 0.0194(6) Uani 1 1 d . . .
H10 H 1.3350 0.1532 0.9190 0.023 Uiso 1 1 calc R . .
C19 C 1.1646(4) 0.4459(4) 0.5748(3) 0.0453(12) Uani 1 1 d . . .
H20 H 1.1476 0.4006 0.5254 0.054 Uiso 1 1 calc R . .
H21 H 1.2604 0.4689 0.5834 0.054 Uiso 1 1 calc R . .
H22 H 1.1061 0.4990 0.5621 0.054 Uiso 1 1 calc R . .
C20 C 0.4919(3) 0.0083(2) 0.6665(2) 0.0185(6) Uani 1 1 d . . .
C21 C 0.5303(3) -0.0242(2) 0.7518(2) 0.0173(6) Uani 1 1 d . . .
C22 C 0.6420(3) 0.0314(2) 0.7989(2) 0.0169(6) Uani 1 1 d . . .
H33 H 0.6811 0.0195 0.8579 0.020 Uiso 1 1 calc R . .
C23 C 0.6870(3) 0.1034(2) 0.7509(2) 0.0185(6) Uani 1 1 d . . .
C24 C 0.4631(3) -0.1050(2) 0.7891(2) 0.0161(6) Uani 1 1 d . . .
C25 C 0.4295(3) -0.0990(2) 0.8815(2) 0.0181(6) Uani 1 1 d . . .
C26 C 0.3874(3) -0.2009(2) 0.9032(2) 0.0207(6) Uani 1 1 d . . .
C27 C 0.3379(3) -0.2458(2) 0.8118(2) 0.0194(6) Uani 1 1 d . . .
C28 C 0.4155(3) -0.1892(2) 0.7514(2) 0.0164(6) Uani 1 1 d . . .
C29 C 0.5502(3) -0.2295(2) 0.6317(2) 0.0175(6) Uani 1 1 d . . .
C30 C 0.4294(3) -0.2287(2) 0.6653(2) 0.0165(6) Uani 1 1 d . . .
C31 C 0.3160(3) -0.2708(2) 0.6066(2) 0.0184(6) Uani 1 1 d . . .
H34 H 0.2255 -0.2762 0.6196 0.022 Uiso 1 1 calc R . .
C32 C 0.3526(3) -0.3022(2) 0.5299(2) 0.0180(6) Uani 1 1 d . . .
C33 C 0.3784(4) -0.0260(2) 0.5956(2) 0.0230(7) Uani 1 1 d . . .
H23 H 0.2950 0.0052 0.6027 0.028 Uiso 1 1 calc R . .
H24 H 0.3628 -0.0943 0.6001 0.028 Uiso 1 1 calc R . .
H25 H 0.4033 -0.0112 0.5379 0.028 Uiso 1 1 calc R . .
C34 C 0.6902(3) -0.1921(2) 0.6718(2) 0.0225(7) Uani 1 1 d . . .
H26 H 0.7374 -0.2415 0.7065 0.027 Uiso 1 1 calc R . .
H27 H 0.6827 -0.1378 0.7100 0.027 Uiso 1 1 calc R . .
H28 H 0.7418 -0.1727 0.6250 0.027 Uiso 1 1 calc R . .
C35 C 0.7937(3) 0.1797(2) 0.7794(2) 0.0185(6) Uani 1 1 d . . .
C36 C 0.2635(3) -0.3439(2) 0.4516(2) 0.0180(6) Uani 1 1 d . . .

loop_
_atom_site_aniso_label
_atom_site_aniso_U_11
_atom_site_aniso_U_22
_atom_site_aniso_U_33
_atom_site_aniso_U_23
_atom_site_aniso_U_13
_atom_site_aniso_U_12
Tb1 0.01574(8) 0.01752(8) 0.01074(8) -0.00029(5) 0.00022(5) -0.00187(5)
Cu1 0.01441(18) 0.01762(18) 0.01200(17) 0.00157(13) 0.00159(13) 0.00169(14)
S1 0.0238(4) 0.0176(4) 0.0170(4) 0.0021(3) -0.0016(3) -0.0029(3)
S2 0.0197(4) 0.0214(4) 0.0141(3) -0.0019(3) 0.0003(3) -0.0001(3)
F1 0.0285(11) 0.0260(10) 0.0295(11) -0.0025(8) 0.0065(9) 0.0101(9)
F2 0.0244(10) 0.0277(10) 0.0159(9) -0.0062(8) -0.0008(7) -0.0056(8)
F3 0.0347(12) 0.0332(11) 0.0257(11) -0.0065(9) 0.0163(9) -0.0082(9)
F4 0.0327(11) 0.0264(10) 0.0207(10) 0.0028(8) -0.0033(8) 0.0032(9)
F5 0.0190(10) 0.0480(14) 0.0285(11) -0.0044(10) 0.0013(8) -0.0104(9)
F6 0.0494(14) 0.0173(9) 0.0247(10) -0.0019(8) 0.0119(9) -0.0059(9)
O1 0.0203(11) 0.0208(11) 0.0131(10) -0.0001(8) 0.0049(8) 0.0054(9)
O2 0.0148(11) 0.0266(12) 0.0167(10) 0.0031(9) 0.0048(8) 0.0015(9)
O3 0.0201(11) 0.0199(11) 0.0147(10) 0.0008(8) -0.0004(8) 0.0050(9)
O4 0.0197(11) 0.0349(13) 0.0137(10) 0.0061(9) 0.0053(9) 0.0005(10)
O5 0.0228(12) 0.0195(11) 0.0197(11) 0.0011(9) -0.0004(9) -0.0052(9)
O6 0.0199(11) 0.0217(11) 0.0198(11) 0.0013(9) -0.0016(9) -0.0036(9)
O7 0.0215(11) 0.0219(11) 0.0136(10) -0.0041(9) 0.0001(9) -0.0011(9)
O8 0.0185(11) 0.0329(13) 0.0144(10) -0.0040(9) -0.0013(9) -0.0023(10)
O9 0.0267(12) 0.0255(12) 0.0171(11) -0.0011(9) -0.0043(9) -0.0044(10)
O10 0.0287(13) 0.0261(12) 0.0130(10) 0.0014(9) -0.0027(9) -0.0061(10)
O11 0.0423(16) 0.0224(13) 0.0442(17) 0.0048(12) -0.0036(13) -0.0078(12)
N1 0.0166(13) 0.0217(13) 0.0157(12) 0.0020(10) 0.0000(10) -0.0015(11)
N2 0.0186(13) 0.0209(13) 0.0167(12) 0.0028(10) 0.0008(10) 0.0017(11)
N3 0.0242(15) 0.0230(14) 0.0203(14) 0.0002(11) 0.0022(11) -0.0062(12)
C1 0.0153(14) 0.0139(13) 0.0161(14) -0.0009(11) 0.0026(11) -0.0016(11)
C2 0.0201(15) 0.0157(14) 0.0160(14) -0.0016(11) 0.0016(12) -0.0027(12)
C3 0.0226(17) 0.0195(15) 0.0245(16) -0.0023(13) 0.0026(13) 0.0016(13)
C4 0.0267(17) 0.0213(16) 0.0231(16) -0.0065(13) 0.0082(13) 0.0020(14)
C5 0.0273(17) 0.0220(16) 0.0170(15) -0.0040(12) 0.0079(13) -0.0042(13)
C6 0.0164(14) 0.0181(14) 0.0163(14) -0.0008(11) 0.0028(11) -0.0038(12)
C7 0.0212(16) 0.0226(15) 0.0114(13) 0.0002(11) 0.0020(12) -0.0042(13)
C8 0.0292(18) 0.0226(16) 0.0206(16) 0.0033(13) -0.0022(14) 0.0072(14)
C9 0.0300(18) 0.0297(18) 0.0164(15) 0.0056(13) -0.0005(13) 0.0032(15)
C10 0.0262(18) 0.0262(17) 0.0254(17) 0.0090(14) 0.0046(14) 0.0000(14)
C11 0.0289(18) 0.0244(17) 0.0278(18) 0.0100(14) 0.0096(15) 0.0079(14)
C12 0.0161(14) 0.0204(15) 0.0147(14) -0.0041(12) 0.0023(11) -0.0006(12)
C13 0.0175(15) 0.0225(15) 0.0154(14) -0.0021(12) 0.0011(12) -0.0005(12)
C14 0.0223(16) 0.0223(16) 0.0217(16) -0.0020(13) 0.0070(13) -0.0017(13)
C15 0.0189(16) 0.0320(18) 0.0283(18) -0.0015(15) 0.0087(14) -0.0008(14)
C16 0.0185(16) 0.0266(17) 0.0249(17) -0.0007(13) 0.0035(13) 0.0044(13)
C17 0.0144(14) 0.0213(15) 0.0193(15) -0.0040(12) 0.0035(12) 0.0017(12)
C18 0.0184(15) 0.0187(15) 0.0203(15) -0.0018(12) -0.0006(12) 0.0032(12)
C19 0.033(2) 0.079(3) 0.028(2) 0.033(2) 0.0120(17) 0.016(2)
C20 0.0218(16) 0.0152(14) 0.0173(14) 0.0001(11) 0.0006(12) -0.0018(12)
C21 0.0194(15) 0.0170(14) 0.0147(14) -0.0022(11) 0.0009(12) -0.0017(12)
C22 0.0177(15) 0.0162(14) 0.0157(14) -0.0021(11) -0.0009(11) 0.0022(12)
C23 0.0173(15) 0.0176(14) 0.0191(15) -0.0012(12) -0.0019(12) 0.0001(12)
C24 0.0166(14) 0.0175(14) 0.0135(14) -0.0002(11) 0.0000(11) 0.0011(12)
C25 0.0181(15) 0.0192(15) 0.0165(14) -0.0054(12) 0.0016(12) -0.0004(12)
C26 0.0201(16) 0.0228(16) 0.0188(15) -0.0016(12) 0.0025(12) -0.0009(13)
C27 0.0186(15) 0.0197(15) 0.0189(15) 0.0003(12) 0.0007(12) -0.0024(12)
C28 0.0133(14) 0.0176(14) 0.0168(14) -0.0004(11) -0.0014(11) -0.0014(11)
C29 0.0204(16) 0.0174(14) 0.0132(13) 0.0004(11) -0.0018(12) 0.0007(12)
C30 0.0197(15) 0.0138(13) 0.0139(14) -0.0003(11) -0.0034(11) -0.0012(12)
C31 0.0194(15) 0.0171(14) 0.0171(14) -0.0015(11) -0.0009(12) -0.0035(12)
C32 0.0198(15) 0.0155(14) 0.0168(14) 0.0013(11) -0.0019(12) -0.0009(12)
C33 0.0249(17) 0.0214(16) 0.0192(15) 0.0008(12) -0.0070(13) 0.0002(13)
C34 0.0181(16) 0.0252(16) 0.0225(16) -0.0022(13) -0.0009(13) -0.0017(13)
C35 0.0178(15) 0.0163(14) 0.0214(15) -0.0020(12) 0.0037(12) -0.0010(12)
C36 0.0232(16) 0.0167(14) 0.0126(14) 0.0012(11) -0.0005(12) -0.0027(12)

loop_
_atom_type_symbol
_atom_type_description
_atom_type_scat_dispersion_real
_atom_type_scat_dispersion_imag
_atom_type_scat_source
C C 0.0033 0.0016 'International Tables Vol C Tables 4.2.6.8 and 6.1.1.4'
H H 0.0000 0.0000 'International Tables Vol C Tables 4.2.6.8 and 6.1.1.4'
Cu Cu 0.3201 1.2651 'International Tables Vol C Tables 4.2.6.8 and 6.1.1.4'
F F 0.0171 0.0103 'International Tables Vol C Tables 4.2.6.8 and 6.1.1.4'
N N 0.0061 0.0033 'International Tables Vol C Tables 4.2.6.8 and 6.1.1.4'
O O 0.0106 0.0060 'International Tables Vol C Tables 4.2.6.8 and 6.1.1.4'
S S 0.1246 0.1234 'International Tables Vol C Tables 4.2.6.8 and 6.1.1.4'
Tb Tb -0.1723 4.1537 'International Tables Vol C Tables 4.2.6.8 and 6.1.1.4'

loop_
_geom_angle_atom_site_label_1
_geom_angle_atom_site_label_2
_geom_angle_atom_site_label_3
_geom_angle
_geom_angle_site_symmetry_1
_geom_angle_site_symmetry_3
_geom_angle_publ_flag
O5 Tb1 O2 76.37(8) . . ?
O5 Tb1 O1 78.41(8) . . ?
O2 Tb1 O1 64.81(8) . . ?
O5 Tb1 O8 80.29(8) . 2_656 ?
O2 Tb1 O8 109.65(8) . 2_656 ?
O1 Tb1 O8 158.69(8) . 2_656 ?
O5 Tb1 O10 146.81(8) . . ?
O2 Tb1 O10 134.13(8) . . ?
O1 Tb1 O10 122.59(8) . . ?
O8 Tb1 O10 76.73(8) 2_656 . ?
O5 Tb1 O7 74.05(8) . 2_656 ?
O2 Tb1 O7 148.25(8) . 2_656 ?
O1 Tb1 O7 119.08(8) . 2_656 ?
O8 Tb1 O7 54.06(8) 2_656 2_656 ?
O10 Tb1 O7 73.11(8) . 2_656 ?
O5 Tb1 O9 158.18(8) . . ?
O2 Tb1 O9 91.24(8) . . ?
O1 Tb1 O9 80.08(8) . . ?
O8 Tb1 O9 121.16(8) 2_656 . ?
O10 Tb1 O9 52.15(8) . . ?
O7 Tb1 O9 120.44(8) 2_656 . ?
O5 Tb1 O3 100.13(8) . . ?
O2 Tb1 O3 126.42(7) . . ?
O1 Tb1 O3 62.22(7) . . ?
O8 Tb1 O3 122.58(7) 2_656 . ?
O10 Tb1 O3 73.35(8) . . ?
O7 Tb1 O3 70.70(7) 2_656 . ?
O9 Tb1 O3 72.64(8) . . ?
O5 Tb1 O4 116.61(8) . . ?
O2 Tb1 O4 62.14(7) . . ?
O1 Tb1 O4 117.70(7) . . ?
O8 Tb1 O4 72.21(8) 2_656 . ?
O10 Tb1 O4 78.48(8) . . ?
O7 Tb1 O4 123.20(7) 2_656 . ?
O9 Tb1 O4 70.96(8) . . ?
O3 Tb1 O4 142.79(8) . . ?
O5 Tb1 C36 73.28(8) . 2_656 ?
O2 Tb1 C36 130.34(9) . 2_656 ?
O1 Tb1 C36 141.22(9) . 2_656 ?
O8 Tb1 C36 27.26(9) 2_656 2_656 ?
O10 Tb1 C36 75.32(8) . 2_656 ?
O7 Tb1 C36 26.98(9) 2_656 2_656 ?
O9 Tb1 C36 127.40(8) . 2_656 ?
O3 Tb1 C36 97.19(9) . 2_656 ?
O4 Tb1 C36 98.67(9) . 2_656 ?
O5 Tb1 N3 167.92(8) . . ?
O2 Tb1 N3 114.43(8) . . ?
O1 Tb1 N3 100.84(8) . . ?
O8 Tb1 N3 100.05(8) 2_656 . ?
O10 Tb1 N3 26.13(8) . . ?
O7 Tb1 N3 96.25(8) 2_656 . ?
O9 Tb1 N3 26.12(8) . . ?
O3 Tb1 N3 69.38(8) . . ?
O4 Tb1 N3 74.58(8) . . ?
C36 Tb1 N3 101.45(8) 2_656 . ?
O5 Tb1 Cu1 65.79(6) . . ?
O2 Tb1 Cu1 33.70(5) . . ?
O1 Tb1 Cu1 33.42(5) . . ?
O8 Tb1 Cu1 133.25(6) 2_656 . ?
O10 Tb1 Cu1 145.94(5) . . ?
O7 Tb1 Cu1 134.33(5) 2_656 . ?
O9 Tb1 Cu1 93.94(5) . . ?
O3 Tb1 Cu1 95.33(5) . . ?
O4 Tb1 Cu1 94.58(5) . . ?
C36 Tb1 Cu1 138.67(6) 2_656 . ?
N3 Tb1 Cu1 119.82(6) . . ?
O1 Cu1 N1 93.21(10) . . ?
O1 Cu1 O2 79.79(9) . . ?
N1 Cu1 O2 157.78(11) . . ?
O1 Cu1 N2 170.43(10) . . ?
N1 Cu1 N2 94.11(11) . . ?
O2 Cu1 N2 91.14(10) . . ?
O1 Cu1 O6 92.98(9) . . ?
N1 Cu1 O6 105.01(10) . . ?
O2 Cu1 O6 96.45(9) . . ?
N2 Cu1 O6 91.07(10) . . ?
O1 Cu1 Tb1 41.62(6) . . ?
N1 Cu1 Tb1 134.77(8) . . ?
O2 Cu1 Tb1 41.23(7) . . ?
N2 Cu1 Tb1 130.51(8) . . ?
O6 Cu1 Tb1 83.96(6) . . ?
C20 S1 C23 92.59(15) . . ?
C29 S2 C32 92.32(15) . . ?
C1 O1 Cu1 126.55(19) . . ?
C1 O1 Tb1 128.42(19) . . ?
Cu1 O1 Tb1 104.96(9) . . ?
C12 O2 Cu1 122.96(19) . . ?
C12 O2 Tb1 128.80(19) . . ?
Cu1 O2 Tb1 105.08(9) . . ?
C2 O3 C8 115.5(2) . . ?
C2 O3 Tb1 118.96(18) . . ?
C8 O3 Tb1 125.30(19) . . ?
C13 O4 C19 115.5(3) . . ?
C13 O4 Tb1 118.82(18) . . ?
C19 O4 Tb1 125.6(2) . . ?
C35 O5 Tb1 142.6(2) . . ?
C35 O6 Cu1 119.6(2) . . ?
C36 O7 Tb1 91.41(18) . 2_656 ?
C36 O8 Tb1 92.05(18) . 2_656 ?
N3 O9 Tb1 94.92(17) . . ?
N3 O10 Tb1 97.14(18) . . ?
C7 N1 C9 117.7(3) . . ?
C7 N1 Cu1 125.2(2) . . ?
C9 N1 Cu1 117.1(2) . . ?
C18 N2 C11 117.2(3) . . ?
C18 N2 Cu1 122.9(2) . . ?
C11 N2 Cu1 119.9(2) . . ?
O11 N3 O9 122.7(3) . . ?
O11 N3 O10 121.9(3) . . ?
O9 N3 O10 115.4(3) . . ?
O11 N3 Tb1 174.0(3) . . ?
O9 N3 Tb1 58.96(15) . . ?
O10 N3 Tb1 56.73(15) . . ?
O1 C1 C6 124.5(3) . . ?
O1 C1 C2 116.9(3) . . ?
C6 C1 C2 118.6(3) . . ?
C3 C2 O3 126.0(3) . . ?
C3 C2 C1 121.0(3) . . ?
O3 C2 C1 113.0(3) . . ?
C2 C3 C4 120.2(3) . . ?
C2 C3 H3 119.9 . . ?
C4 C3 H3 119.9 . . ?
C5 C4 C3 119.6(3) . . ?
C5 C4 H4 120.2 . . ?
C3 C4 H4 120.2 . . ?
C4 C5 C6 121.4(3) . . ?
C4 C5 H5 119.3 . . ?
C6 C5 H5 119.3 . . ?
C1 C6 C5 119.1(3) . . ?
C1 C6 C7 122.9(3) . . ?
C5 C6 C7 118.0(3) . . ?
N1 C7 C6 127.3(3) . . ?
N1 C7 H6 116.4 . . ?
C6 C7 H6 116.4 . . ?
O3 C8 H17 109.5 . . ?
O3 C8 H18 109.5 . . ?
H17 C8 H18 109.5 . . ?
O3 C8 H19 109.5 . . ?
H17 C8 H19 109.5 . . ?
H18 C8 H19 109.5 . . ?
N1 C9 C10 109.2(3) . . ?
N1 C9 H11 109.8 . . ?
C10 C9 H11 109.8 . . ?
N1 C9 H12 109.8 . . ?
C10 C9 H12 109.8 . . ?
H11 C9 H12 108.3 . . ?
C9 C10 C11 113.7(3) . . ?
C9 C10 H13 108.8 . . ?
C11 C10 H13 108.8 . . ?
C9 C10 H14 108.8 . . ?
C11 C10 H14 108.8 . . ?
H13 C10 H14 107.7 . . ?
N2 C11 C10 112.8(3) . . ?
N2 C11 H15 109.0 . . ?
C10 C11 H15 109.0 . . ?
N2 C11 H16 109.0 . . ?
C10 C11 H16 109.0 . . ?
H15 C11 H16 107.8 . . ?
O2 C12 C13 117.2(3) . . ?
O2 C12 C17 123.7(3) . . ?
C13 C12 C17 119.0(3) . . ?
O4 C13 C14 125.8(3) . . ?
O4 C13 C12 112.8(3) . . ?
C14 C13 C12 121.4(3) . . ?
C13 C14 C15 119.1(3) . . ?
C13 C14 H7 120.5 . . ?
C15 C14 H7 120.5 . . ?
C16 C15 C14 120.8(3) . . ?
C16 C15 H8 119.6 . . ?
C14 C15 H8 119.6 . . ?
C15 C16 C17 120.8(3) . . ?
C15 C16 H9 119.6 . . ?
C17 C16 H9 119.6 . . ?
C12 C17 C16 118.9(3) . . ?
C12 C17 C18 122.3(3) . . ?
C16 C17 C18 118.6(3) . . ?
N2 C18 C17 126.5(3) . . ?
N2 C18 H10 116.8 . . ?
C17 C18 H10 116.8 . . ?
O4 C19 H20 109.5 . . ?
O4 C19 H21 109.5 . . ?
H20 C19 H21 109.5 . . ?
O4 C19 H22 109.5 . . ?
H20 C19 H22 109.5 . . ?
H21 C19 H22 109.5 . . ?
C21 C20 C33 130.4(3) . . ?
C21 C20 S1 110.8(2) . . ?
C33 C20 S1 118.8(2) . . ?
C20 C21 C22 112.1(3) . . ?
C20 C21 C24 124.2(3) . . ?
C22 C21 C24 123.7(3) . . ?
C23 C22 C21 113.2(3) . . ?
C23 C22 H33 123.4 . . ?
C21 C22 H33 123.4 . . ?
C22 C23 C35 128.8(3) . . ?
C22 C23 S1 111.3(2) . . ?
C35 C23 S1 119.7(2) . . ?
C28 C24 C21 129.8(3) . . ?
C28 C24 C25 109.9(3) . . ?
C21 C24 C25 120.2(3) . . ?
F1 C25 F2 106.2(2) . . ?
F1 C25 C24 112.0(3) . . ?
F2 C25 C24 113.7(3) . . ?
F1 C25 C26 110.2(3) . . ?
F2 C25 C26 110.0(3) . . ?
C24 C25 C26 104.7(2) . . ?
F3 C26 F4 108.2(3) . . ?
F3 C26 C27 114.2(3) . . ?
F4 C26 C27 109.0(3) . . ?
F3 C26 C25 113.0(3) . . ?
F4 C26 C25 109.4(3) . . ?
C27 C26 C25 102.9(3) . . ?
F6 C27 F5 106.7(3) . . ?
F6 C27 C28 113.5(3) . . ?
F5 C27 C28 112.0(3) . . ?
F6 C27 C26 111.6(3) . . ?
F5 C27 C26 109.1(3) . . ?
C28 C27 C26 104.0(3) . . ?
C24 C28 C30 129.7(3) . . ?
C24 C28 C27 110.8(3) . . ?
C30 C28 C27 119.5(3) . . ?
C30 C29 C34 129.4(3) . . ?
C30 C29 S2 110.8(2) . . ?
C34 C29 S2 119.9(2) . . ?
C29 C30 C31 113.0(3) . . ?
C29 C30 C28 124.6(3) . . ?
C31 C30 C28 122.4(3) . . ?
C32 C31 C30 112.3(3) . . ?
C32 C31 H34 123.9 . . ?
C30 C31 H34 123.9 . . ?
C31 C32 C36 128.2(3) . . ?
C31 C32 S2 111.6(2) . . ?
C36 C32 S2 120.1(2) . . ?
C20 C33 H23 109.5 . . ?
C20 C33 H24 109.5 . . ?
H23 C33 H24 109.5 . . ?
C20 C33 H25 109.5 . . ?
H23 C33 H25 109.5 . . ?
H24 C33 H25 109.5 . . ?
C29 C34 H26 109.5 . . ?
C29 C34 H27 109.5 . . ?
H26 C34 H27 109.5 . . ?
C29 C34 H28 109.5 . . ?
H26 C34 H28 109.5 . . ?
H27 C34 H28 109.5 . . ?
O6 C35 O5 127.1(3) . . ?
O6 C35 C23 117.8(3) . . ?
O5 C35 C23 115.1(3) . . ?
O7 C36 O8 121.7(3) . . ?
O7 C36 C32 119.2(3) . . ?
O8 C36 C32 119.1(3) . . ?
O7 C36 Tb1 61.61(16) . 2_656 ?
O8 C36 Tb1 60.69(15) . 2_656 ?
C32 C36 Tb1 170.2(2) . 2_656 ?

loop_
_geom_bond_atom_site_label_1
_geom_bond_atom_site_label_2
_geom_bond_distance
_geom_bond_site_symmetry_2
_geom_bond_publ_flag
Tb1 O5 2.294(2) . ?
Tb1 O2 2.332(2) . ?
Tb1 O1 2.349(2) . ?
Tb1 O8 2.424(2) 2_656 ?
Tb1 O10 2.435(2) . ?
Tb1 O7 2.445(2) 2_656 ?
Tb1 O9 2.485(2) . ?
Tb1 O3 2.589(2) . ?
Tb1 O4 2.594(2) . ?
Tb1 C36 2.779(3) 2_656 ?
Tb1 N3 2.890(3) . ?
Tb1 Cu1 3.4166(6) . ?
Cu1 O1 1.948(2) . ?
Cu1 N1 1.961(3) . ?
Cu1 O2 1.963(2) . ?
Cu1 N2 1.968(3) . ?
Cu1 O6 2.218(2) . ?
S1 C20 1.719(3) . ?
S1 C23 1.724(3) . ?
S2 C29 1.722(3) . ?
S2 C32 1.727(3) . ?
F1 C25 1.355(4) . ?
F2 C25 1.358(3) . ?
F3 C26 1.341(4) . ?
F4 C26 1.351(4) . ?
F5 C27 1.361(4) . ?
F6 C27 1.350(4) . ?
O1 C1 1.327(4) . ?
O2 C12 1.328(4) . ?
O3 C2 1.385(4) . ?
O3 C8 1.445(4) . ?
O4 C13 1.383(4) . ?
O4 C19 1.435(4) . ?
O5 C35 1.270(4) . ?
O6 C35 1.247(4) . ?
O7 C36 1.261(4) . ?
O7 Tb1 2.445(2) 2_656 ?
O8 C36 1.273(4) . ?
O8 Tb1 2.424(2) 2_656 ?
O9 N3 1.277(4) . ?
O10 N3 1.283(4) . ?
O11 N3 1.212(4) . ?
N1 C7 1.273(4) . ?
N1 C9 1.477(4) . ?
N2 C18 1.295(4) . ?
N2 C11 1.475(4) . ?
C1 C6 1.405(4) . ?
C1 C2 1.415(4) . ?
C2 C3 1.376(5) . ?
C3 C4 1.398(5) . ?
C3 H3 0.9500 . ?
C4 C5 1.372(5) . ?
C4 H4 0.9500 . ?
C5 C6 1.409(5) . ?
C5 H5 0.9500 . ?
C6 C7 1.449(5) . ?
C7 H6 0.9500 . ?
C8 H17 0.9800 . ?
C8 H18 0.9800 . ?
C8 H19 0.9800 . ?
C9 C10 1.521(5) . ?
C9 H11 0.9900 . ?
C9 H12 0.9900 . ?
C10 C11 1.525(5) . ?
C10 H13 0.9900 . ?
C10 H14 0.9900 . ?
C11 H15 0.9900 . ?
C11 H16 0.9900 . ?
C12 C13 1.406(4) . ?
C12 C17 1.407(5) . ?
C13 C14 1.386(5) . ?
C14 C15 1.396(5) . ?
C14 H7 0.9500 . ?
C15 C16 1.374(5) . ?
C15 H8 0.9500 . ?
C16 C17 1.412(5) . ?
C16 H9 0.9500 . ?
C17 C18 1.446(4) . ?
C18 H10 0.9500 . ?
C19 H20 0.9800 . ?
C19 H21 0.9800 . ?
C19 H22 0.9800 . ?
C20 C21 1.396(4) . ?
C20 C33 1.501(4) . ?
C21 C22 1.427(4) . ?
C21 C24 1.464(4) . ?
C22 C23 1.363(4) . ?
C22 H33 0.9500 . ?
C23 C35 1.491(4) . ?
C24 C28 1.356(4) . ?
C24 C25 1.513(4) . ?
C25 C26 1.540(4) . ?
C26 C27 1.538(4) . ?
C27 C28 1.508(4) . ?
C28 C30 1.464(4) . ?
C29 C30 1.380(5) . ?
C29 C34 1.501(4) . ?
C30 C31 1.432(4) . ?
C31 C32 1.365(5) . ?
C31 H34 0.9500 . ?
C32 C36 1.481(4) . ?
C33 H23 0.9800 . ?
C33 H24 0.9800 . ?
C33 H25 0.9800 . ?
C34 H26 0.9800 . ?
C34 H27 0.9800 . ?
C34 H28 0.9800 . ?
C36 Tb1 2.779(3) 2_656 ?
